data_4070695
loop_
_publ_author_name
'Petrovic, Dejan'
'Hrib, Cristian G.'
'Randoll, S\"oren'
'Jones, Peter G.'
'Tamm, Matthias'

_publ_section_title
;
 Synthesis and Reactivity of 16-Electron Cycloheptatrienyl-Molybdenum(0)
 Complexes with Bis(imidazolin-2-imine) Ligands
;
_journal_issue 4
_journal_name_full Organometallics
_journal_page_first 778
_journal_paper_doi 10.1021/om700953u
_journal_volume 27
_journal_year 2008
_chemical_formula_sum 'C43 H60 B D6 F4 Mo N7 O'
_chemical_formula_weight 885.82
_chemical_name_systematic
; 
 ? 
;
_space_group_IT_number 14
_symmetry_cell_setting monoclinic
_symmetry_space_group_name_Hall '-P 2yn'
_symmetry_space_group_name_H-M 'P 1 21/n 1'
_atom_sites_solution_hydrogens geom
_atom_sites_solution_primary direct
_atom_sites_solution_secondary difmap
_audit_creation_method SHELXL-97
_cell_angle_alpha 90.00
_cell_angle_beta 95.982(6)
_cell_angle_gamma 90.00
_cell_formula_units_Z 4
_cell_length_a 15.5178(15)
_cell_length_b 13.3193(14)
_cell_length_c 21.697(2)
_cell_measurement_reflns_used 7675
_cell_measurement_temperature 133(2)
_cell_measurement_theta_max 30.48
_cell_measurement_theta_min 2.17
_cell_volume 4460.1(8)
_computing_cell_refinement 'Bruker SAINT'
_computing_data_collection 'Bruker SMART'
_computing_data_reduction 'Bruker SAINT'
_computing_molecular_graphics 'Siemens XP'
_computing_publication_material SHELXL-97
_computing_structure_refinement 'SHELXL-97 (Sheldrick, 1997)'
_computing_structure_solution 'SHELXS-97 (Sheldrick, 1990)'
_diffrn_ambient_temperature 133(2)
_diffrn_detector_area_resol_mean 8.192
_diffrn_measured_fraction_theta_full 1.000
_diffrn_measured_fraction_theta_max 1.000
_diffrn_measurement_device_type 'Bruker SMART 1000 CCD'
_diffrn_measurement_method '\w- & \f-scan'
_diffrn_radiation_monochromator graphite
_diffrn_radiation_source 'fine-focus sealed tube'
_diffrn_radiation_type MoK\a
_diffrn_radiation_wavelength 0.71073
_diffrn_reflns_av_R_equivalents 0.0345
_diffrn_reflns_av_sigmaI/netI 0.0226
_diffrn_reflns_limit_h_max 20
_diffrn_reflns_limit_h_min -20
_diffrn_reflns_limit_k_max 17
_diffrn_reflns_limit_k_min -17
_diffrn_reflns_limit_l_max 28
_diffrn_reflns_limit_l_min -28
_diffrn_reflns_number 75034
_diffrn_reflns_theta_full 28.00
_diffrn_reflns_theta_max 28.29
_diffrn_reflns_theta_min 1.54
_exptl_absorpt_coefficient_mu 0.351
_exptl_absorpt_correction_T_max 0.9080
_exptl_absorpt_correction_T_min 0.8237
_exptl_absorpt_correction_type multi-scan
_exptl_absorpt_process_details SADABS
_exptl_crystal_colour orange
_exptl_crystal_density_diffrn 1.319
_exptl_crystal_density_meas ?
_exptl_crystal_density_method 'not measured'
_exptl_crystal_description table
_exptl_crystal_F_000 1856
_exptl_crystal_size_max 0.37
_exptl_crystal_size_mid 0.29
_exptl_crystal_size_min 0.28
_refine_diff_density_max 1.114
_refine_diff_density_min -0.655
_refine_diff_density_rms 0.069
_refine_ls_extinction_method none
_refine_ls_goodness_of_fit_ref 1.097
_refine_ls_hydrogen_treatment 'rigid methyls, others riding'
_refine_ls_matrix_type full
_refine_ls_number_parameters 530
_refine_ls_number_reflns 11069
_refine_ls_number_restraints 0
_refine_ls_restrained_S_all 1.097
_refine_ls_R_factor_all 0.0481
_refine_ls_R_factor_gt 0.0346
_refine_ls_shift/su_max 0.001
_refine_ls_shift/su_mean 0.000
_refine_ls_structure_factor_coef Fsqd
_refine_ls_weighting_details 'calc w=1/[\s^2^(Fo^2^)+(0.0340P)^2^+4.9607P] where P=(Fo^2^+2Fc^2^)/3'
_refine_ls_weighting_scheme calc
_refine_ls_wR_factor_gt 0.0825
_refine_ls_wR_factor_ref 0.0921
_reflns_number_gt 9119
_reflns_number_total 11069
_reflns_threshold_expression >2sigma(I)
_cod_data_source_file om700953u-file002.cif
_cod_data_source_block dpet20a
_cod_depositor_comments
;
The following automatic conversions were performed:

'_symmetry_cell_setting' value 'Monoclinic' changed to 'monoclinic'
according to /home/saulius/struct/CIF-dictionaries/cif_core.dic
dictionary named 'cif_core.dic' version 2.4.1 from 2010-06-29.

Automatic conversion script
Id: cif_fix_values 1715 2011-07-08 13:25:40Z adriana 

The following automatic conversions were performed:

'_exptl_crystal_density_meas' value 'not measured' was changed to '?'
- the value is perceived as not measured.

Automatic conversion script
Id: cif_fix_values 3008 2015-01-20 13:52:24Z robertas 
;
_cod_original_cell_volume 4460.0(8)
_cod_original_sg_symbol_H-M 'P 21/n'
_cod_database_code 4070695

loop_
_symmetry_equiv_pos_as_xyz
'x, y, z'
'-x+1/2, y+1/2, -z+1/2'
'-x, -y, -z'
'x-1/2, -y-1/2, z-1/2'

loop_
_atom_site_label
_atom_site_type_symbol
_atom_site_fract_x
_atom_site_fract_y
_atom_site_fract_z
_atom_site_U_iso_or_equiv
_atom_site_adp_type
_atom_site_occupancy
_atom_site_symmetry_multiplicity
_atom_site_calc_flag
_atom_site_refinement_flags
Mo Mo 0.385414(10) 0.160711(12) 0.218878(7) 0.01606(5) Uani 1 1 d .
N1 N 0.45216(10) 0.04716(12) 0.16698(7) 0.0190(3) Uani 1 1 d .
N2 N 0.51989(10) 0.19967(13) 0.23437(7) 0.0185(3) Uani 1 1 d .
N3 N 0.35417(10) -0.06537(12) 0.10931(7) 0.0195(3) Uani 1 1 d .
N4 N 0.44600(11) -0.13544(12) 0.17953(7) 0.0207(3) Uani 1 1 d .
N5 N 0.62441(11) 0.19217(13) 0.32556(8) 0.0222(3) Uani 1 1 d .
N6 N 0.56468(11) 0.33705(12) 0.30231(8) 0.0210(3) Uani 1 1 d .
N7 N 0.38788(11) 0.29979(13) 0.09525(8) 0.0226(3) Uani 1 1 d .
C1 C 0.54459(12) 0.06609(16) 0.15996(9) 0.0227(4) Uani 1 1 d .
H1A H 0.5550 0.0583 0.1160 0.027 Uiso 1 1 calc R
H1B H 0.5813 0.0169 0.1848 0.027 Uiso 1 1 calc R
C2 C 0.56806(12) 0.17200(15) 0.18175(8) 0.0195(4) Uani 1 1 d .
H2A H 0.6311 0.1760 0.1945 0.023 Uiso 1 1 calc R
H2B H 0.5540 0.2198 0.1472 0.023 Uiso 1 1 calc R
C3 C 0.42169(12) -0.04516(15) 0.15333(8) 0.0186(4) Uani 1 1 d .
C4 C 0.33735(13) -0.16839(15) 0.10756(9) 0.0221(4) Uani 1 1 d .
C5 C 0.39440(13) -0.21181(15) 0.15051(9) 0.0225(4) Uani 1 1 d .
C6 C 0.26769(16) -0.21781(18) 0.06528(10) 0.0318(5) Uani 1 1 d .
H6A H 0.2728 -0.2909 0.0695 0.048 Uiso 1 1 calc R
H6B H 0.2738 -0.1987 0.0223 0.048 Uiso 1 1 calc R
H6C H 0.2109 -0.1963 0.0762 0.048 Uiso 1 1 calc R
C7 C 0.40280(16) -0.32063(16) 0.16651(11) 0.0313(5) Uani 1 1 d .
H7A H 0.3701 -0.3352 0.2018 0.047 Uiso 1 1 calc R
H7B H 0.4640 -0.3371 0.1775 0.047 Uiso 1 1 calc R
H7C H 0.3798 -0.3610 0.1308 0.047 Uiso 1 1 calc R
C8 C 0.31948(13) 0.01278(16) 0.06527(9) 0.0227(4) Uani 1 1 d .
H8 H 0.3345 0.0792 0.0851 0.027 Uiso 1 1 calc R
C9 C 0.22100(14) 0.0096(2) 0.05157(11) 0.0354(5) Uani 1 1 d .
H9A H 0.2049 -0.0417 0.0201 0.053 Uiso 1 1 calc R
H9B H 0.1999 0.0752 0.0362 0.053 Uiso 1 1 calc R
H9C H 0.1950 -0.0069 0.0896 0.053 Uiso 1 1 calc R
C10 C 0.36557(15) 0.00717(18) 0.00684(10) 0.0304(5) Uani 1 1 d .
H10A H 0.4284 0.0103 0.0180 0.046 Uiso 1 1 calc R
H10B H 0.3473 0.0637 -0.0204 0.046 Uiso 1 1 calc R
H10C H 0.3507 -0.0561 -0.0148 0.046 Uiso 1 1 calc R
C11 C 0.51559(13) -0.14530(16) 0.23132(9) 0.0256(4) Uani 1 1 d .
H11 H 0.5300 -0.0757 0.2464 0.031 Uiso 1 1 calc R
C12 C 0.48716(16) -0.20313(19) 0.28632(10) 0.0338(5) Uani 1 1 d .
H12A H 0.4314 -0.1770 0.2966 0.051 Uiso 1 1 calc R
H12B H 0.5307 -0.1952 0.3221 0.051 Uiso 1 1 calc R
H12C H 0.4811 -0.2744 0.2756 0.051 Uiso 1 1 calc R
C13 C 0.59820(15) -0.1886(2) 0.20871(12) 0.0377(5) Uani 1 1 d .
H13A H 0.5881 -0.2585 0.1959 0.057 Uiso 1 1 calc R
H13B H 0.6455 -0.1857 0.2423 0.057 Uiso 1 1 calc R
H13C H 0.6139 -0.1492 0.1734 0.057 Uiso 1 1 calc R
C14 C 0.56651(12) 0.23969(15) 0.28406(9) 0.0184(4) Uani 1 1 d .
C15 C 0.66178(14) 0.26153(17) 0.36862(10) 0.0275(4) Uani 1 1 d .
C16 C 0.62476(14) 0.35149(17) 0.35444(10) 0.0278(4) Uani 1 1 d .
C17 C 0.73076(18) 0.2372(2) 0.41980(12) 0.0428(6) Uani 1 1 d .
H17A H 0.7600 0.2991 0.4347 0.064 Uiso 1 1 calc R
H17B H 0.7730 0.1914 0.4043 0.064 Uiso 1 1 calc R
H17C H 0.7045 0.2051 0.4539 0.064 Uiso 1 1 calc R
C18 C 0.64448(19) 0.45058(19) 0.38459(13) 0.0445(7) Uani 1 1 d .
H18A H 0.5967 0.4702 0.4082 0.067 Uiso 1 1 calc R
H18B H 0.6517 0.5012 0.3528 0.067 Uiso 1 1 calc R
H18C H 0.6981 0.4455 0.4126 0.067 Uiso 1 1 calc R
C19 C 0.63858(14) 0.08302(16) 0.32233(10) 0.0257(4) Uani 1 1 d .
H19 H 0.5945 0.0568 0.2894 0.031 Uiso 1 1 calc R
C20 C 0.72680(15) 0.05808(19) 0.30175(11) 0.0353(5) Uani 1 1 d .
H20A H 0.7340 0.0935 0.2630 0.053 Uiso 1 1 calc R
H20B H 0.7309 -0.0145 0.2951 0.053 Uiso 1 1 calc R
H20C H 0.7723 0.0791 0.3339 0.053 Uiso 1 1 calc R
C21 C 0.62185(16) 0.03025(19) 0.38211(11) 0.0358(5) Uani 1 1 d .
H21A H 0.6657 0.0510 0.4155 0.054 Uiso 1 1 calc R
H21B H 0.6250 -0.0426 0.3763 0.054 Uiso 1 1 calc R
H21C H 0.5641 0.0484 0.3930 0.054 Uiso 1 1 calc R
C22 C 0.51372(13) 0.41250(15) 0.26434(9) 0.0232(4) Uani 1 1 d .
H22 H 0.4682 0.3752 0.2375 0.028 Uiso 1 1 calc R
C23 C 0.57098(17) 0.46469(19) 0.22136(12) 0.0390(6) Uani 1 1 d .
H23A H 0.6111 0.5102 0.2455 0.058 Uiso 1 1 calc R
H23B H 0.5347 0.5032 0.1901 0.058 Uiso 1 1 calc R
H23C H 0.6041 0.4143 0.2008 0.058 Uiso 1 1 calc R
C24 C 0.46702(15) 0.48618(17) 0.30293(11) 0.0312(5) Uani 1 1 d .
H24A H 0.4434 0.4501 0.3368 0.047 Uiso 1 1 calc R
H24B H 0.4197 0.5183 0.2767 0.047 Uiso 1 1 calc R
H24C H 0.5079 0.5375 0.3202 0.047 Uiso 1 1 calc R
C25 C 0.36828(17) 0.2123(3) 0.31567(12) 0.0477(8) Uani 1 1 d .
H25 H 0.4066 0.2475 0.3451 0.057 Uiso 1 1 calc R
C26 C 0.37487(15) 0.1058(3) 0.31843(11) 0.0460(8) Uani 1 1 d .
H26 H 0.4124 0.0786 0.3516 0.055 Uiso 1 1 calc R
C27 C 0.33170(16) 0.03669(19) 0.27723(13) 0.0400(6) Uani 1 1 d .
H27 H 0.3450 -0.0320 0.2854 0.048 Uiso 1 1 calc R
C28 C 0.27104(15) 0.05550(19) 0.22515(11) 0.0349(5) Uani 1 1 d .
H28 H 0.2509 -0.0020 0.2021 0.042 Uiso 1 1 calc R
C29 C 0.23690(14) 0.1469(2) 0.20322(11) 0.0379(6) Uani 1 1 d .
H29 H 0.1942 0.1436 0.1686 0.045 Uiso 1 1 calc R
C30 C 0.25765(16) 0.2426(2) 0.22577(14) 0.0430(7) Uani 1 1 d .
H30 H 0.2287 0.2959 0.2031 0.052 Uiso 1 1 calc R
C31 C 0.31414(18) 0.2722(2) 0.27633(15) 0.0465(7) Uani 1 1 d .
H31 H 0.3159 0.3421 0.2850 0.056 Uiso 1 1 calc R
C32 C 0.38791(12) 0.24880(15) 0.13904(9) 0.0190(4) Uani 1 1 d .
C33 C 0.38459(13) 0.36630(15) 0.04519(9) 0.0204(4) Uani 1 1 d .
C34 C 0.44064(13) 0.35094(16) -0.00030(9) 0.0236(4) Uani 1 1 d .
C35 C 0.43615(14) 0.41981(17) -0.04907(9) 0.0286(5) Uani 1 1 d .
H35 H 0.4732 0.4117 -0.0809 0.034 Uiso 1 1 calc R
C36 C 0.37891(15) 0.49934(17) -0.05182(9) 0.0298(5) Uani 1 1 d .
H36 H 0.3774 0.5457 -0.0852 0.036 Uiso 1 1 calc R
C37 C 0.32364(14) 0.51204(16) -0.00625(10) 0.0269(4) Uani 1 1 d .
H37 H 0.2843 0.5669 -0.0088 0.032 Uiso 1 1 calc R
C38 C 0.32504(13) 0.44547(16) 0.04317(9) 0.0230(4) Uani 1 1 d .
C39 C 0.50353(16) 0.26451(19) 0.00343(12) 0.0351(5) Uani 1 1 d .
H39A H 0.5253 0.2549 -0.0370 0.053 Uiso 1 1 calc R
H39B H 0.4741 0.2033 0.0150 0.053 Uiso 1 1 calc R
H39C H 0.5521 0.2791 0.0347 0.053 Uiso 1 1 calc R
C40 C 0.26403(15) 0.45614(18) 0.09238(11) 0.0336(5) Uani 1 1 d .
H40A H 0.2287 0.5166 0.0843 0.050 Uiso 1 1 calc R
H40B H 0.2975 0.4617 0.1331 0.050 Uiso 1 1 calc R
H40C H 0.2262 0.3971 0.0917 0.050 Uiso 1 1 calc R
F1 F 0.68871(18) 0.68014(18) 0.33187(12) 0.0949(8) Uani 1 1 d .
F2 F 0.66484(15) 0.7710(2) 0.41711(11) 0.1039(10) Uani 1 1 d .
F3 F 0.75974(16) 0.81855(16) 0.35299(13) 0.0872(7) Uani 1 1 d .
F4 F 0.78702(13) 0.68090(18) 0.41322(8) 0.0741(7) Uani 1 1 d .
B B 0.72458(18) 0.7371(2) 0.38062(12) 0.0347(6) Uani 1 1 d .
O O 0.11229(19) 0.2494(2) 0.06237(17) 0.0981(10) Uani 1 1 d .
C41 C 0.0421(2) 0.2503(3) 0.03433(17) 0.0584(8) Uani 1 1 d .
C42 C -0.0059(3) 0.1565(3) 0.0177(3) 0.110(2) Uani 1 1 d .
H42A H -0.0141 0.1495 -0.0275 0.164 Uiso 1 1 calc R
H42B H -0.0626 0.1589 0.0339 0.164 Uiso 1 1 calc R
H42C H 0.0271 0.0990 0.0358 0.164 Uiso 1 1 calc R
C43 C -0.0020(3) 0.3433(3) 0.0133(3) 0.0978(17) Uani 1 1 d .
H43A H 0.0358 0.4007 0.0248 0.147 Uiso 1 1 calc R
H43B H -0.0558 0.3501 0.0330 0.147 Uiso 1 1 calc R
H43C H -0.0156 0.3415 -0.0318 0.147 Uiso 1 1 calc R

loop_
_atom_site_aniso_label
_atom_site_aniso_U_11
_atom_site_aniso_U_22
_atom_site_aniso_U_33
_atom_site_aniso_U_23
_atom_site_aniso_U_13
_atom_site_aniso_U_12
Mo 0.01486(8) 0.01745(8) 0.01645(8) 0.00031(6) 0.00433(5) -0.00055(6)
N1 0.0168(7) 0.0199(8) 0.0204(8) -0.0007(6) 0.0030(6) -0.0004(6)
N2 0.0163(7) 0.0222(8) 0.0173(7) -0.0011(6) 0.0028(6) -0.0006(6)
N3 0.0222(8) 0.0187(8) 0.0175(7) -0.0005(6) 0.0012(6) -0.0009(6)
N4 0.0227(8) 0.0189(8) 0.0207(8) 0.0004(6) 0.0029(6) 0.0024(6)
N5 0.0225(8) 0.0193(8) 0.0234(8) -0.0005(6) -0.0037(6) 0.0030(7)
N6 0.0227(8) 0.0175(8) 0.0220(8) 0.0001(6) -0.0020(6) 0.0009(7)
N7 0.0249(8) 0.0218(8) 0.0210(8) 0.0011(7) 0.0016(6) -0.0029(7)
C1 0.0200(9) 0.0255(10) 0.0235(9) -0.0041(8) 0.0069(7) 0.0001(8)
C2 0.0160(8) 0.0248(10) 0.0179(8) 0.0014(7) 0.0034(7) 0.0008(7)
C3 0.0183(8) 0.0219(10) 0.0160(8) 0.0001(7) 0.0043(7) 0.0027(7)
C4 0.0270(9) 0.0208(10) 0.0193(9) -0.0032(7) 0.0062(7) -0.0030(8)
C5 0.0282(10) 0.0191(10) 0.0213(9) -0.0023(7) 0.0076(8) 0.0001(8)
C6 0.0408(12) 0.0286(12) 0.0252(10) -0.0044(9) 0.0003(9) -0.0105(10)
C7 0.0432(13) 0.0194(11) 0.0326(11) 0.0012(8) 0.0101(10) 0.0022(9)
C8 0.0249(9) 0.0222(10) 0.0200(9) 0.0008(7) -0.0024(7) 0.0018(8)
C9 0.0256(11) 0.0484(15) 0.0309(11) 0.0019(10) -0.0033(9) 0.0059(10)
C10 0.0328(11) 0.0342(12) 0.0244(10) 0.0063(9) 0.0038(8) -0.0009(9)
C11 0.0259(10) 0.0265(11) 0.0235(9) 0.0042(8) -0.0015(8) 0.0038(8)
C12 0.0387(12) 0.0343(13) 0.0277(11) 0.0096(9) -0.0003(9) 0.0018(10)
C13 0.0307(12) 0.0359(13) 0.0465(14) 0.0081(11) 0.0041(10) 0.0108(10)
C14 0.0165(8) 0.0193(9) 0.0198(8) 0.0020(7) 0.0035(7) 0.0010(7)
C15 0.0298(11) 0.0254(11) 0.0254(10) -0.0043(8) -0.0066(8) 0.0030(9)
C16 0.0283(10) 0.0261(11) 0.0272(10) -0.0036(8) -0.0056(8) 0.0010(9)
C17 0.0459(14) 0.0352(14) 0.0415(14) -0.0058(11) -0.0225(11) 0.0082(11)
C18 0.0523(16) 0.0284(13) 0.0477(15) -0.0117(11) -0.0186(12) 0.0031(11)
C19 0.0261(10) 0.0197(10) 0.0304(10) -0.0003(8) -0.0015(8) 0.0047(8)
C20 0.0333(12) 0.0353(13) 0.0370(12) 0.0015(10) 0.0015(10) 0.0129(10)
C21 0.0360(12) 0.0313(13) 0.0396(13) 0.0096(10) 0.0005(10) 0.0050(10)
C22 0.0234(9) 0.0190(10) 0.0267(10) 0.0043(8) 0.0004(8) 0.0029(8)
C23 0.0412(13) 0.0330(13) 0.0449(14) 0.0148(11) 0.0146(11) 0.0060(11)
C24 0.0322(11) 0.0231(11) 0.0387(12) 0.0007(9) 0.0046(9) 0.0060(9)
C25 0.0359(13) 0.079(2) 0.0322(13) -0.0278(13) 0.0205(11) -0.0262(14)
C26 0.0257(11) 0.093(2) 0.0206(11) 0.0197(13) 0.0092(9) 0.0033(13)
C27 0.0411(13) 0.0288(12) 0.0560(16) 0.0186(11) 0.0331(12) 0.0066(10)
C28 0.0324(11) 0.0355(13) 0.0404(13) -0.0124(10) 0.0215(10) -0.0171(10)
C29 0.0161(9) 0.0654(18) 0.0330(12) 0.0038(11) 0.0070(8) -0.0009(10)
C30 0.0296(12) 0.0398(15) 0.0642(17) 0.0171(13) 0.0260(12) 0.0147(11)
C31 0.0459(15) 0.0308(13) 0.0702(19) -0.0177(13) 0.0411(15) -0.0069(11)
C32 0.0153(8) 0.0195(9) 0.0226(9) -0.0019(7) 0.0030(7) 0.0011(7)
C33 0.0229(9) 0.0197(9) 0.0180(8) 0.0005(7) 0.0000(7) -0.0046(7)
C34 0.0246(9) 0.0261(11) 0.0202(9) -0.0016(8) 0.0024(7) -0.0045(8)
C35 0.0332(11) 0.0342(12) 0.0189(9) 0.0009(8) 0.0047(8) -0.0051(9)
C36 0.0398(12) 0.0284(11) 0.0200(9) 0.0056(8) -0.0030(8) -0.0081(9)
C37 0.0323(11) 0.0193(10) 0.0273(10) -0.0006(8) -0.0046(8) -0.0007(8)
C38 0.0254(10) 0.0209(10) 0.0223(9) -0.0035(7) 0.0006(7) -0.0036(8)
C39 0.0346(12) 0.0363(13) 0.0360(12) 0.0015(10) 0.0118(9) 0.0071(10)
C40 0.0352(12) 0.0298(12) 0.0376(12) -0.0024(9) 0.0124(10) 0.0030(10)
F1 0.121(2) 0.0694(15) 0.0834(16) -0.0081(12) -0.0398(15) -0.0094(14)
F2 0.0764(15) 0.162(3) 0.0811(15) 0.0339(16) 0.0444(12) 0.0654(16)
F3 0.0901(16) 0.0475(12) 0.129(2) 0.0176(13) 0.0353(15) 0.0040(11)
F4 0.0683(12) 0.1175(18) 0.0375(9) 0.0237(10) 0.0099(8) 0.0532(12)
B 0.0331(13) 0.0420(16) 0.0289(12) 0.0035(11) 0.0030(10) 0.0115(12)
O 0.0638(17) 0.081(2) 0.145(3) -0.017(2) -0.0148(18) -0.0061(15)
C41 0.0480(17) 0.058(2) 0.072(2) -0.0040(17) 0.0211(16) 0.0021(15)
C42 0.053(2) 0.066(3) 0.209(6) -0.038(3) 0.012(3) -0.004(2)
C43 0.101(3) 0.070(3) 0.132(4) 0.046(3) 0.058(3) 0.015(2)

loop_
_atom_type_symbol
_atom_type_description
_atom_type_scat_dispersion_real
_atom_type_scat_dispersion_imag
_atom_type_scat_source
C C 0.0033 0.0016 'International Tables Vol C Tables 4.2.6.8 and 6.1.1.4'
H H 0.0000 0.0000 'International Tables Vol C Tables 4.2.6.8 and 6.1.1.4'
B B 0.0013 0.0007 'International Tables Vol C Tables 4.2.6.8 and 6.1.1.4'
N N 0.0061 0.0033 'International Tables Vol C Tables 4.2.6.8 and 6.1.1.4'
F F 0.0171 0.0103 'International Tables Vol C Tables 4.2.6.8 and 6.1.1.4'
Mo Mo -1.6832 0.6857 'International Tables Vol C Tables 4.2.6.8 and 6.1.1.4'
O O 0.0106 0.0060 'International Tables Vol C Tables 4.2.6.8 and 6.1.1.4'

loop_
_geom_angle_atom_site_label_1
_geom_angle_atom_site_label_2
_geom_angle_atom_site_label_3
_geom_angle
C32 Mo N2 83.83(7)
C32 Mo N1 84.94(7)
N2 Mo N1 75.22(6)
C32 Mo C25 127.91(11)
N2 Mo C25 89.29(8)
N1 Mo C25 142.39(10)
C32 Mo C28 118.40(9)
N2 Mo C28 153.17(8)
N1 Mo C28 91.08(7)
C25 Mo C28 87.90(9)
C32 Mo C30 82.98(8)
N2 Mo C30 135.47(9)
N1 Mo C30 144.91(9)
C25 Mo C30 66.74(11)
C28 Mo C30 66.54(10)
C32 Mo C27 154.12(9)
N2 Mo C27 119.51(8)
N1 Mo C27 90.29(8)
C25 Mo C27 67.61(11)
C28 Mo C27 36.11(10)
C30 Mo C27 86.54(9)
C32 Mo C31 97.95(10)
N2 Mo C31 105.95(8)
N1 Mo C31 176.96(8)
C25 Mo C31 35.48(12)
C28 Mo C31 86.72(9)
C30 Mo C31 35.31(11)
C27 Mo C31 86.70(9)
C32 Mo C29 91.56(8)
N2 Mo C29 170.53(9)
N1 Mo C29 112.70(8)
C25 Mo C29 87.04(9)
C28 Mo C29 35.39(10)
C30 Mo C29 35.32(10)
C27 Mo C29 66.89(9)
C31 Mo C29 66.43(10)
C32 Mo C26 164.26(10)
N2 Mo C26 95.34(8)
N1 Mo C26 110.11(9)
C25 Mo C26 36.39(12)
C28 Mo C26 67.44(10)
C30 Mo C26 86.74(10)
C27 Mo C26 35.59(11)
C31 Mo C26 67.08(12)
C29 Mo C26 86.86(9)
C3 N1 C1 117.22(16)
C3 N1 Mo 124.63(12)
C1 N1 Mo 116.56(12)
C14 N2 C2 116.49(15)
C14 N2 Mo 130.98(12)
C2 N2 Mo 112.45(11)
C3 N3 C4 109.84(16)
C3 N3 C8 120.93(16)
C4 N3 C8 128.37(16)
C3 N4 C5 109.36(16)
C3 N4 C11 122.79(17)
C5 N4 C11 127.84(17)
C14 N5 C15 109.55(17)
C14 N5 C19 121.30(17)
C15 N5 C19 129.13(17)
C14 N6 C16 109.52(16)
C14 N6 C22 120.94(16)
C16 N6 C22 129.01(17)
C32 N7 C33 175.7(2)
N1 C1 C2 109.24(15)
N2 C2 C1 110.38(15)
N1 C3 N4 129.80(17)
N1 C3 N3 124.17(17)
N4 C3 N3 105.98(16)
C5 C4 N3 107.19(17)
C5 C4 C6 128.0(2)
N3 C4 C6 124.76(19)
C4 C5 N4 107.61(17)
C4 C5 C7 127.8(2)
N4 C5 C7 124.59(19)
N3 C8 C10 109.47(17)
N3 C8 C9 113.36(18)
C10 C8 C9 112.61(17)
N4 C11 C12 113.04(18)
N4 C11 C13 111.01(18)
C12 C11 C13 112.39(19)
N2 C14 N6 125.94(17)
N2 C14 N5 127.55(18)
N6 C14 N5 106.50(16)
C16 C15 N5 107.30(18)
C16 C15 C17 128.0(2)
N5 C15 C17 124.7(2)
C15 C16 N6 107.07(18)
C15 C16 C18 128.5(2)
N6 C16 C18 124.4(2)
N5 C19 C20 111.91(18)
N5 C19 C21 112.08(18)
C20 C19 C21 112.86(18)
N6 C22 C23 109.88(17)
N6 C22 C24 112.96(17)
C23 C22 C24 112.62(19)
C31 C25 C26 129.5(2)
C31 C25 Mo 73.98(15)
C26 C25 Mo 73.75(14)
C27 C26 C25 126.8(2)
C27 C26 Mo 71.74(13)
C25 C26 Mo 69.86(14)
C26 C27 C28 128.8(2)
C26 C27 Mo 72.67(14)
C28 C27 Mo 71.41(13)
C29 C28 C27 128.7(2)
C29 C28 Mo 73.28(13)
C27 C28 Mo 72.48(13)
C30 C29 C28 128.0(2)
C30 C29 Mo 71.53(13)
C28 C29 Mo 71.32(13)
C31 C30 C29 130.0(3)
C31 C30 Mo 72.90(14)
C29 C30 Mo 73.14(13)
C25 C31 C30 128.0(3)
C25 C31 Mo 70.54(14)
C30 C31 Mo 71.79(14)
N7 C32 Mo 178.14(17)
C34 C33 N7 118.75(18)
C34 C33 C38 123.07(18)
N7 C33 C38 118.17(18)
C35 C34 C33 117.0(2)
C35 C34 C39 121.59(19)
C33 C34 C39 121.44(19)
C36 C35 C34 121.2(2)
C35 C36 C37 120.4(2)
C36 C37 C38 120.8(2)
C37 C38 C33 117.52(19)
C37 C38 C40 121.8(2)
C33 C38 C40 120.71(19)
F2 B F4 111.8(2)
F2 B F1 112.7(3)
F4 B F1 107.8(2)
F2 B F3 108.5(3)
F4 B F3 111.4(2)
F1 B F3 104.3(2)
O C41 C43 122.6(4)
O C41 C42 121.8(4)
C43 C41 C42 115.6(4)

loop_
_geom_bond_atom_site_label_1
_geom_bond_atom_site_label_2
_geom_bond_distance
Mo C32 2.0958(19)
Mo N2 2.1426(16)
Mo N1 2.2072(16)
Mo C25 2.251(2)
Mo C28 2.277(2)
Mo C30 2.281(2)
Mo C27 2.290(2)
Mo C31 2.295(2)
Mo C29 2.302(2)
Mo C26 2.302(2)
N1 C3 1.339(3)
N1 C1 1.480(2)
N2 C14 1.344(2)
N2 C2 1.475(2)
N3 C3 1.369(2)
N3 C4 1.397(3)
N3 C8 1.476(2)
N4 C3 1.366(2)
N4 C5 1.403(3)
N4 C11 1.481(3)
N5 C14 1.360(2)
N5 C15 1.396(3)
N5 C19 1.473(3)
N6 C14 1.357(3)
N6 C16 1.402(3)
N6 C22 1.476(2)
N7 C32 1.168(3)
N7 C33 1.398(2)
C1 C2 1.520(3)
C4 C5 1.347(3)
C4 C6 1.496(3)
C5 C7 1.493(3)
C8 C10 1.521(3)
C8 C9 1.527(3)
C11 C12 1.524(3)
C11 C13 1.532(3)
C15 C16 1.350(3)
C15 C17 1.495(3)
C16 C18 1.491(3)
C19 C20 1.520(3)
C19 C21 1.521(3)
C22 C23 1.522(3)
C22 C24 1.522(3)
C25 C31 1.386(4)
C25 C26 1.423(5)
C26 C27 1.404(4)
C27 C28 1.416(4)
C28 C29 1.392(4)
C29 C30 1.390(4)
C30 C31 1.388(4)
C33 C34 1.397(3)
C33 C38 1.400(3)
C34 C35 1.397(3)
C34 C39 1.506(3)
C35 C36 1.380(3)
C36 C37 1.385(3)
C37 C38 1.390(3)
C38 C40 1.506(3)
F1 B 1.372(4)
F2 B 1.357(3)
F3 B 1.379(4)
F4 B 1.363(3)
O C41 1.192(4)
C41 C43 1.465(5)
C41 C42 1.479(5)

loop_
_geom_torsion_atom_site_label_1
_geom_torsion_atom_site_label_2
_geom_torsion_atom_site_label_3
_geom_torsion_atom_site_label_4
_geom_torsion
C32 Mo N1 C3 -120.64(16)
N2 Mo N1 C3 154.42(16)
C25 Mo N1 C3 85.74(19)
C28 Mo N1 C3 -2.22(16)
C30 Mo N1 C3 -50.5(2)
C27 Mo N1 C3 33.88(16)
C31 Mo N1 C3 41.6(18)
C29 Mo N1 C3 -31.07(17)
C26 Mo N1 C3 64.09(17)
C32 Mo N1 C1 74.20(14)
N2 Mo N1 C1 -10.74(13)
C25 Mo N1 C1 -79.42(18)
C28 Mo N1 C1 -167.38(14)
C30 Mo N1 C1 144.35(15)
C27 Mo N1 C1 -131.28(15)
C31 Mo N1 C1 -123.6(17)
C29 Mo N1 C1 163.77(14)
C26 Mo N1 C1 -101.07(15)
C32 Mo N2 C14 127.47(18)
N1 Mo N2 C14 -146.15(18)
C25 Mo N2 C14 -0.8(2)
C28 Mo N2 C14 -84.7(2)
C30 Mo N2 C14 54.0(2)
C27 Mo N2 C14 -64.4(2)
C31 Mo N2 C14 30.9(2)
C29 Mo N2 C14 66.3(5)
C26 Mo N2 C14 -36.7(2)
C32 Mo N2 C2 -56.04(13)
N1 Mo N2 C2 30.34(12)
C25 Mo N2 C2 175.69(15)
C28 Mo N2 C2 91.75(19)
C30 Mo N2 C2 -129.46(15)
C27 Mo N2 C2 112.09(14)
C31 Mo N2 C2 -152.57(14)
C29 Mo N2 C2 -117.2(4)
C26 Mo N2 C2 139.76(15)
C3 N1 C1 C2 -176.12(16)
Mo N1 C1 C2 -9.83(19)
C14 N2 C2 C1 131.28(18)
Mo N2 C2 C1 -45.76(18)
N1 C1 C2 N2 34.8(2)
C1 N1 C3 N4 61.3(3)
Mo N1 C3 N4 -103.8(2)
C1 N1 C3 N3 -121.5(2)
Mo N1 C3 N3 73.4(2)
C5 N4 C3 N1 178.93(19)
C11 N4 C3 N1 0.0(3)
C5 N4 C3 N3 1.3(2)
C11 N4 C3 N3 -177.62(16)
C4 N3 C3 N1 -178.63(17)
C8 N3 C3 N1 11.1(3)
C4 N3 C3 N4 -0.8(2)
C8 N3 C3 N4 -171.08(16)
C3 N3 C4 C5 0.0(2)
C8 N3 C4 C5 169.35(18)
C3 N3 C4 C6 179.66(18)
C8 N3 C4 C6 -11.0(3)
N3 C4 C5 N4 0.8(2)
C6 C4 C5 N4 -178.85(19)
N3 C4 C5 C7 179.98(19)
C6 C4 C5 C7 0.4(4)
C3 N4 C5 C4 -1.3(2)
C11 N4 C5 C4 177.54(18)
C3 N4 C5 C7 179.43(19)
C11 N4 C5 C7 -1.7(3)
C3 N3 C8 C10 92.0(2)
C4 N3 C8 C10 -76.3(2)
C3 N3 C8 C9 -141.40(19)
C4 N3 C8 C9 50.3(3)
C3 N4 C11 C12 127.3(2)
C5 N4 C11 C12 -51.4(3)
C3 N4 C11 C13 -105.3(2)
C5 N4 C11 C13 76.0(3)
C2 N2 C14 N6 108.6(2)
Mo N2 C14 N6 -75.1(2)
C2 N2 C14 N5 -71.2(3)
Mo N2 C14 N5 105.2(2)
C16 N6 C14 N2 -177.38(18)
C22 N6 C14 N2 -5.1(3)
C16 N6 C14 N5 2.4(2)
C22 N6 C14 N5 174.73(16)
C15 N5 C14 N2 177.25(19)
C19 N5 C14 N2 -4.4(3)
C15 N5 C14 N6 -2.5(2)
C19 N5 C14 N6 175.85(17)
C14 N5 C15 C16 1.7(2)
C19 N5 C15 C16 -176.5(2)
C14 N5 C15 C17 -177.6(2)
C19 N5 C15 C17 4.1(4)
N5 C15 C16 N6 -0.2(3)
C17 C15 C16 N6 179.1(2)
N5 C15 C16 C18 -177.3(2)
C17 C15 C16 C18 2.1(4)
C14 N6 C16 C15 -1.4(2)
C22 N6 C16 C15 -172.9(2)
C14 N6 C16 C18 175.8(2)
C22 N6 C16 C18 4.3(4)
C14 N5 C19 C20 109.6(2)
C15 N5 C19 C20 -72.3(3)
C14 N5 C19 C21 -122.4(2)
C15 N5 C19 C21 55.6(3)
C14 N6 C22 C23 -93.7(2)
C16 N6 C22 C23 77.0(3)
C14 N6 C22 C24 139.65(19)
C16 N6 C22 C24 -49.7(3)
C32 Mo C25 C31 37.78(18)
N2 Mo C25 C31 119.39(15)
N1 Mo C25 C31 -176.35(13)
C28 Mo C25 C31 -87.30(16)
C30 Mo C25 C31 -22.00(15)
C27 Mo C25 C31 -118.07(17)
C29 Mo C25 C31 -51.88(16)
C26 Mo C25 C31 -140.6(2)
C32 Mo C25 C26 178.39(13)
N2 Mo C25 C26 -100.00(15)
N1 Mo C25 C26 -35.7(2)
C28 Mo C25 C26 53.31(15)
C30 Mo C25 C26 118.61(16)
C27 Mo C25 C26 22.54(14)
C31 Mo C25 C26 140.6(2)
C29 Mo C25 C26 88.73(16)
C31 C25 C26 C27 6.0(4)
Mo C25 C26 C27 -46.3(2)
C31 C25 C26 Mo 52.2(2)
C32 Mo C26 C27 137.8(3)
N2 Mo C26 C27 -136.01(14)
N1 Mo C26 C27 -59.83(15)
C25 Mo C26 C27 142.5(2)
C28 Mo C26 C27 22.68(14)
C30 Mo C26 C27 88.60(16)
C31 Mo C26 C27 118.91(16)
C29 Mo C26 C27 53.22(16)
C32 Mo C26 C25 -4.7(4)
N2 Mo C26 C25 81.50(15)
N1 Mo C26 C25 157.69(14)
C28 Mo C26 C25 -119.80(17)
C30 Mo C26 C25 -53.89(16)
C27 Mo C26 C25 -142.5(2)
C31 Mo C26 C25 -23.57(15)
C29 Mo C26 C25 -89.27(16)
C25 C26 C27 C28 -1.7(4)
Mo C26 C27 C28 -47.3(2)
C25 C26 C27 Mo 45.6(2)
C32 Mo C27 C26 -155.32(18)
N2 Mo C27 C26 52.61(16)
N1 Mo C27 C26 125.73(15)
C25 Mo C27 C26 -23.00(16)
C28 Mo C27 C26 -142.8(2)
C30 Mo C27 C26 -89.24(17)
C31 Mo C27 C26 -53.86(16)
C29 Mo C27 C26 -119.60(17)
C32 Mo C27 C28 -12.5(3)
N2 Mo C27 C28 -164.56(12)
N1 Mo C27 C28 -91.45(14)
C25 Mo C27 C28 119.83(16)
C30 Mo C27 C28 53.59(16)
C31 Mo C27 C28 88.96(16)
C29 Mo C27 C28 23.23(14)
C26 Mo C27 C28 142.8(2)
C26 C27 C28 C29 -2.5(4)
Mo C27 C28 C29 -50.2(2)
C26 C27 C28 Mo 47.7(2)
C32 Mo C28 C29 -44.94(16)
N2 Mo C28 C29 172.10(14)
N1 Mo C28 C29 -129.78(14)
C25 Mo C28 C29 87.83(16)
C30 Mo C28 C29 22.34(15)
C27 Mo C28 C29 141.2(2)
C31 Mo C28 C29 52.33(16)
C26 Mo C28 C29 118.84(17)
C32 Mo C28 C27 173.84(13)
N2 Mo C28 C27 30.9(2)
N1 Mo C28 C27 89.00(14)
C25 Mo C28 C27 -53.39(16)
C30 Mo C28 C27 -118.88(16)
C31 Mo C28 C27 -88.89(16)
C29 Mo C28 C27 -141.2(2)
C26 Mo C28 C27 -22.38(15)
C27 C28 C29 C30 3.4(4)
Mo C28 C29 C30 -46.5(2)
C27 C28 C29 Mo 49.9(2)
C32 Mo C29 C30 -75.53(16)
N2 Mo C29 C30 -14.9(5)
N1 Mo C29 C30 -160.70(14)
C25 Mo C29 C30 52.36(17)
C28 Mo C29 C30 142.9(2)
C27 Mo C29 C30 119.24(17)
C31 Mo C29 C30 22.47(16)
C26 Mo C29 C30 88.80(17)
C32 Mo C29 C28 141.57(14)
N2 Mo C29 C28 -157.8(4)
N1 Mo C29 C28 56.40(15)
C25 Mo C29 C28 -90.55(16)
C30 Mo C29 C28 -142.9(2)
C27 Mo C29 C28 -23.66(14)
C31 Mo C29 C28 -120.44(17)
C26 Mo C29 C28 -54.11(16)
C28 C29 C30 C31 -2.6(4)
Mo C29 C30 C31 -49.1(2)
C28 C29 C30 Mo 46.5(2)
C32 Mo C30 C31 -114.52(16)
N2 Mo C30 C31 -40.8(2)
N1 Mo C30 C31 174.74(14)
C25 Mo C30 C31 22.09(16)
C28 Mo C30 C31 120.32(18)
C27 Mo C30 C31 89.18(17)
C29 Mo C30 C31 142.7(2)
C26 Mo C30 C31 53.53(17)
C32 Mo C30 C29 102.78(16)
N2 Mo C30 C29 176.54(12)
N1 Mo C30 C29 32.0(2)
C25 Mo C30 C29 -120.61(17)
C28 Mo C30 C29 -22.38(14)
C27 Mo C30 C29 -53.51(16)
C31 Mo C30 C29 -142.7(2)
C26 Mo C30 C29 -89.16(17)
C26 C25 C31 C30 -6.3(4)
Mo C25 C31 C30 45.8(2)
C26 C25 C31 Mo -52.1(2)
C29 C30 C31 C25 3.8(4)
Mo C30 C31 C25 -45.4(2)
C29 C30 C31 Mo 49.2(2)
C32 Mo C31 C25 -150.79(15)
N2 Mo C31 C25 -64.97(16)
N1 Mo C31 C25 47.1(18)
C28 Mo C31 C25 90.98(16)
C30 Mo C31 C25 143.5(2)
C27 Mo C31 C25 54.81(16)
C29 Mo C31 C25 120.99(17)
C26 Mo C31 C25 24.13(15)
C32 Mo C31 C30 65.75(16)
N2 Mo C31 C30 151.56(14)
N1 Mo C31 C30 -96.4(18)
C25 Mo C31 C30 -143.5(2)
C28 Mo C31 C30 -52.49(16)
C27 Mo C31 C30 -88.66(17)
C29 Mo C31 C30 -22.48(15)
C26 Mo C31 C30 -119.34(17)
C33 N7 C32 Mo 7(8)
N2 Mo C32 N7 -112(6)
N1 Mo C32 N7 172(6)
C25 Mo C32 N7 -28(6)
C28 Mo C32 N7 84(6)
C30 Mo C32 N7 25(6)
C27 Mo C32 N7 92(6)
C31 Mo C32 N7 -7(6)
C29 Mo C32 N7 60(6)
C26 Mo C32 N7 -24(6)
C32 N7 C33 C34 162(3)
C32 N7 C33 C38 -18(3)
N7 C33 C34 C35 -179.14(18)
C38 C33 C34 C35 0.8(3)
N7 C33 C34 C39 0.3(3)
C38 C33 C34 C39 -179.7(2)
C33 C34 C35 C36 0.1(3)
C39 C34 C35 C36 -179.4(2)
C34 C35 C36 C37 -0.7(3)
C35 C36 C37 C38 0.3(3)
C36 C37 C38 C33 0.5(3)
C36 C37 C38 C40 -178.4(2)
C34 C33 C38 C37 -1.1(3)
N7 C33 C38 C37 178.83(18)
C34 C33 C38 C40 177.81(19)
N7 C33 C38 C40 -2.2(3)
